data_4517884
loop_
_publ_author_name
'Wang, Xingjie'
'Zhang, Xuan'
'Pandharkar, Riddhish'
'Lyu, Jiafei'
'Ray, Debmalya'
'Yang, Ying'
'Kato, Satoshi'
'Liu, Jian'
'Wasson, Megan C.'
'Islamoglu, Timur'
'Li, Zhong'
'Hupp, Joseph T.'
'Cramer, Christopher J.'
'Gagliardi, Laura'
'Farha, Omar K.'

_publ_section_title
;
 Insights into the Structure--Activity Relationships in Metal--Organic
 Framework-Supported Nickel Catalysts for Ethylene Hydrogenation
;
_journal_name_full 'ACS Catalysis'
_journal_page_first 8995
_journal_page_last 9005
_journal_paper_doi 10.1021/acscatal.0c01844
_journal_year 2020
_chemical_formula_moiety 'C11 H6 Hf0.75 Ni0.16 O4, Hf0.06'
_chemical_formula_sum 'C11 H6 Hf0.81 Ni0.16 O4'
_chemical_formula_weight 356.13
_space_group_crystal_system hexagonal
_space_group_IT_number 191
_space_group_name_Hall '-P 6 2'
_space_group_name_H-M_alt 'P 6/m m m'
_atom_sites_solution_hydrogens geom
_audit_creation_date 2020-03-03
_audit_creation_method
;
Olex2 1.2
(compiled 2018.05.29 svn.r3508 for OlexSys, GUI svn.r5506)
;
_cell_angle_alpha 90
_cell_angle_beta 90
_cell_angle_gamma 120
_cell_formula_units_Z 24
_cell_length_a 39.601(3)
_cell_length_b 39.601(3)
_cell_length_c 16.4314(13)
_cell_measurement_reflns_used 9887
_cell_measurement_temperature 250(2)
_cell_measurement_theta_max 51.760
_cell_measurement_theta_min 2.232
_cell_volume 22316(3)
_computing_cell_refinement 'SAINT V8.38A (?, 2016)'
_computing_data_reduction 'SAINT V8.38A (?, 2016)'
_computing_molecular_graphics 'Olex2 (Dolomanov et al., 2009)'
_computing_publication_material 'Olex2 (Dolomanov et al., 2009)'
_computing_structure_refinement 'ShelXL (Sheldrick, 2015)'
_diffrn_ambient_temperature 250.0
_diffrn_detector 'Bruker APEX2 area detector'
_diffrn_detector_area_resol_mean 7.9
_diffrn_detector_type 'CCD area detector'
_diffrn_measured_fraction_theta_full 0.625
_diffrn_measured_fraction_theta_max 0.998
_diffrn_measurement_device 'three-circle diffractometer'
_diffrn_measurement_device_type 'Bruker SMART APEX2 area detector'
_diffrn_measurement_method '\w and \f scans'
_diffrn_radiation_monochromator 'mirror optics'
_diffrn_radiation_probe x-ray
_diffrn_radiation_type CuK\a
_diffrn_radiation_wavelength 1.54178
_diffrn_reflns_av_R_equivalents 0.1312
_diffrn_reflns_av_unetI/netI 0.0520
_diffrn_reflns_Laue_measured_fraction_full 0.625
_diffrn_reflns_Laue_measured_fraction_max 0.998
_diffrn_reflns_limit_h_max 40
_diffrn_reflns_limit_h_min -39
_diffrn_reflns_limit_k_max 39
_diffrn_reflns_limit_k_min -40
_diffrn_reflns_limit_l_max 9
_diffrn_reflns_limit_l_min -16
_diffrn_reflns_number 60885
_diffrn_reflns_point_group_measured_fraction_full 0.625
_diffrn_reflns_point_group_measured_fraction_max 0.998
_diffrn_reflns_theta_full 67.679
_diffrn_reflns_theta_max 51.860
_diffrn_reflns_theta_min 2.231
_diffrn_source 'microfocus sealed X-ray tube'
_diffrn_source_type 'Incoatec I\ms'
_diffrn_standards_number 0
_exptl_absorpt_coefficient_mu 4.327
_exptl_absorpt_correction_T_max 0.7502
_exptl_absorpt_correction_T_min 0.5873
_exptl_absorpt_correction_type multi-scan
_exptl_absorpt_process_details
'SADABS-2012/1 (Bruker,2012) was used for absorption correction. wR2(int) was 0.1374 before and 0.0933 after correction. The Ratio of minimum to maximum transmission is 0.7829. The \l/2 correction factor is 0.0015.'
_exptl_crystal_colour yellow
_exptl_crystal_colour_primary yellow
_exptl_crystal_density_diffrn 0.636
_exptl_crystal_description rod
_exptl_crystal_F_000 4003
_exptl_crystal_size_max 0.08
_exptl_crystal_size_mid 0.03
_exptl_crystal_size_min 0.02
_refine_diff_density_max 7.645
_refine_diff_density_min -12.483
_refine_diff_density_rms 0.403
_refine_ls_extinction_method none
_refine_ls_goodness_of_fit_ref 2.441
_refine_ls_hydrogen_treatment constr
_refine_ls_matrix_type full
_refine_ls_number_parameters 169
_refine_ls_number_reflns 4695
_refine_ls_number_restraints 211
_refine_ls_restrained_S_all 2.400
_refine_ls_R_factor_all 0.2239
_refine_ls_R_factor_gt 0.2024
_refine_ls_shift/su_max 0.000
_refine_ls_shift/su_mean 0.000
_refine_ls_structure_factor_coef Fsqd
_refine_ls_weighting_details 'w=1/[\s^2^(Fo^2^)+(0.2000P)^2^] where P=(Fo^2^+2Fc^2^)/3'
_refine_ls_weighting_scheme calc
_refine_ls_wR_factor_gt 0.5301
_refine_ls_wR_factor_ref 0.5487
_reflns_Friedel_coverage 0.000
_reflns_number_gt 3749
_reflns_number_total 4695
_reflns_threshold_expression 'I > 2\s(I)'
_cod_data_source_file cs0c01844_si_002.cif
_cod_data_source_block p6mmm_a
_cod_depositor_comments 'Adding full bibliography for 4517880--4517884.cif.'
_cod_original_cell_volume 22316(4)
_cod_database_code 4517884
_shelxl_version_number 2014/6
_shelx_space_group_comment
;
The symmetry employed for this shelxl refinement is uniquely defined
by the following loop, which should always be used as a source of
symmetry information in preference to the above space-group names.
They are only intended as comments.
;
_shelx_estimated_absorpt_t_max 0.918
_shelx_estimated_absorpt_t_min 0.723
_olex2_refinement_description
;
1. Fixed Uiso
 At 1.2 times of:
  All C(H) groups, All C(H,H) groups
2. Restrained distances
 C12_$1-C12_$2
 1.39 with sigma of 0.02
3. Uiso/Uaniso restraints and constraints
Uanis(O3) = Uanis(O4)
Uanis(Ni1) = Uanis(Ni2)
4. Rigid body (RIGU) restrains
 All non-hydrogen atoms
 with sigma for 1-2 distances of 0.004 and sigma for 1-3 distances of 0.004
5. Others
 Fixed Sof: Ni1(0.06) Ni2(0.1) Hf3(0.02) Hf4(0.04)
6.a Secondary CH2 refined with riding coordinates:
 C9(H9A,H9B)
6.b Aromatic/amide H refined with riding coordinates:
 C3(H3), C4(H4), C6(H6), C7(H7), C12(H12)
;
_olex2_submission_special_instructions 'No special instructions were received'

loop_
_space_group_symop_operation_xyz
'x, y, z'
'-y, x-y, z'
'-x+y, -x, z'
'-x, -y, z'
'y, -x+y, z'
'x-y, x, z'
'y, x, -z'
'x-y, -y, -z'
'-x, -x+y, -z'
'-y, -x, -z'
'-x+y, y, -z'
'x, x-y, -z'
'-x, -y, -z'
'y, -x+y, -z'
'x-y, x, -z'
'x, y, -z'
'-y, x-y, -z'
'-x+y, -x, -z'
'-y, -x, z'
'-x+y, y, z'
'x, x-y, z'
'y, x, z'
'x-y, -y, z'
'-x, -x+y, z'

loop_
_atom_site_label
_atom_site_type_symbol
_atom_site_fract_x
_atom_site_fract_y
_atom_site_fract_z
_atom_site_U_iso_or_equiv
_atom_site_adp_type
_atom_site_occupancy
_atom_site_site_symmetry_order
_atom_site_calc_flag
_atom_site_refinement_flags_posn
_atom_site_refinement_flags_adp
_atom_site_refinement_flags_occupancy
_atom_site_disorder_assembly
_atom_site_disorder_group
Hf1 Hf 0.53577(3) 0.46423(3) 0.5000 0.0426(10) Uani 1 4 d S TU P . .
Hf2 Hf 0.54421(5) 0.54421(5) 0.60702(10) 0.0492(10) Uani 1 2 d S TU P . .
Ni1 Ni 0.6228(15) 0.5505(16) 0.5000 0.052(5) Uani 0.12 2 d S TU P . .
Ni2 Ni 0.4647(4) 0.5353(4) 0.7139(17) 0.052(5) Uani 0.2 2 d S TU P . .
O1 O 0.5856(5) 0.4817(6) 0.5812(10) 0.050(3) Uani 1 1 d . U . . .
O2 O 0.5920(6) 0.5324(6) 0.6511(10) 0.067(4) Uani 1 1 d . U . . .
O3 O 0.5677(7) 0.5322(7) 0.5000 0.045(3) Uani 1 2 d S TU P . .
O4 O 0.6002(7) 0.6002(7) 0.5977(12) 0.045(3) Uani 1 2 d S TU P . .
O5 O 0.5402(8) 0.5402(8) 0.7392(15) 0.064(6) Uani 1 2 d S TU P . .
O6 O 0.4822(3) 0.5178(3) 0.6068(11) 0.050(5) Uani 1 2 d S TU P . .
C1 C 0.6024(8) 0.5078(9) 0.6215(16) 0.054(5) Uani 1 1 d . U . . .
C2 C 0.6314(9) 0.5061(10) 0.6819(17) 0.066(6) Uani 1 1 d . U . . .
C3 C 0.6404(13) 0.4770(14) 0.676(2) 0.113(13) Uani 1 1 d . U . . .
H3 H 0.6257 0.4559 0.6406 0.136 Uiso 1 1 calc R . . . .
C4 C 0.6708(12) 0.4777(14) 0.720(2) 0.106(11) Uani 1 1 d . U . . .
H4 H 0.6774 0.4582 0.7120 0.127 Uiso 1 1 calc R . . . .
C5 C 0.6906(10) 0.5064(12) 0.7747(18) 0.084(7) Uani 1 1 d . U . . .
C6 C 0.6818(11) 0.5360(13) 0.787(2) 0.095(9) Uani 1 1 d . U . . .
H6 H 0.6941 0.5544 0.8290 0.113 Uiso 1 1 calc R . . . .
C7 C 0.6553(11) 0.5380(12) 0.739(2) 0.095(10) Uani 1 1 d . U . . .
H7 H 0.6521 0.5599 0.7418 0.114 Uiso 1 1 calc R . . . .
C8 C 0.7210(11) 0.5046(13) 0.8269(18) 0.088(9) Uani 1 1 d . U . . .
C9 C 0.7530(10) 0.506(2) 0.787(3) 0.11(2) Uani 1 2 d S TU P . .
H9A H 0.7422 0.4844 0.7477 0.132 Uiso 1 2 calc RS T P . .
H9B H 0.7650 0.5300 0.7545 0.132 Uiso 1 2 calc RS T P . .
C10 C 0.7202(10) 0.5042(12) 0.9157(19) 0.083(11) Uani 1 1 d . U . . .
C11 C 0.7537(9) 0.5075(17) 0.958(3) 0.090(17) Uani 1 2 d S TU P . .
C12 C 0.6908(11) 0.5042(13) 0.9582(6) 0.102(14) Uani 1 1 d D U . . .
H12 H 0.6701 0.5041 0.9300 0.122 Uiso 1 1 calc R . . . .
Hf3 Hf 0.9639(10) 0.928(2) 0.5000 0.122(19) Uani 0.08 4 d S TU P . .
Hf4 Hf 0.9607(15) 0.9607(15) 0.6068(17) 0.144(18) Uani 0.08 2 d S TU P . .

loop_
_atom_site_aniso_label
_atom_site_aniso_U_11
_atom_site_aniso_U_22
_atom_site_aniso_U_33
_atom_site_aniso_U_23
_atom_site_aniso_U_13
_atom_site_aniso_U_12
Hf1 0.0591(14) 0.0591(14) 0.0268(15) 0.000 0.000 0.0425(14)
Hf2 0.0621(13) 0.0621(13) 0.0358(14) -0.0064(7) -0.0064(7) 0.0404(12)
Ni1 0.055(8) 0.076(11) 0.035(8) 0.000 0.000 0.042(7)
Ni2 0.055(8) 0.076(11) 0.035(8) 0.000 0.000 0.042(7)
O1 0.049(7) 0.075(8) 0.040(7) 0.007(5) 0.006(6) 0.041(6)
O2 0.086(9) 0.097(9) 0.046(7) -0.011(6) -0.015(6) 0.065(8)
O3 0.056(7) 0.071(7) 0.030(6) 0.000 0.000 0.048(5)
O4 0.056(7) 0.071(7) 0.030(6) 0.000 0.000 0.048(5)
O5 0.088(11) 0.088(11) 0.038(7) -0.010(6) -0.010(6) 0.060(11)
O6 0.082(8) 0.082(8) 0.023(9) 0.003(3) -0.003(3) 0.071(8)
C1 0.049(9) 0.078(9) 0.049(8) -0.003(6) -0.007(6) 0.043(8)
C2 0.066(11) 0.111(13) 0.044(10) 0.000(8) -0.003(8) 0.061(11)
C3 0.14(2) 0.154(17) 0.11(2) -0.047(17) -0.07(2) 0.117(18)
C4 0.121(18) 0.167(19) 0.081(17) -0.028(15) -0.039(16) 0.111(17)
C5 0.081(13) 0.152(18) 0.051(11) -0.007(10) -0.005(9) 0.082(13)
C6 0.090(17) 0.159(18) 0.069(14) -0.025(13) -0.024(14) 0.089(15)
C7 0.095(17) 0.137(16) 0.086(16) -0.035(13) -0.040(15) 0.084(15)
C8 0.079(12) 0.17(3) 0.050(8) 0.000(9) 0.000(7) 0.087(15)
C9 0.091(18) 0.23(7) 0.053(14) -0.004(17) -0.002(8) 0.12(3)
C10 0.072(12) 0.16(3) 0.051(8) -0.001(10) -0.002(7) 0.085(18)
C11 0.072(14) 0.18(5) 0.054(13) 0.003(15) 0.001(8) 0.09(3)
C12 0.091(15) 0.21(4) 0.057(12) 0.010(15) 0.006(11) 0.12(2)
Hf3 0.17(4) 0.15(4) 0.03(2) 0.000 0.000 0.077(19)
Hf4 0.19(3) 0.19(3) 0.052(18) -0.003(15) -0.003(15) 0.09(3)

loop_
_atom_type_symbol
_atom_type_description
_atom_type_scat_dispersion_real
_atom_type_scat_dispersion_imag
_atom_type_scat_source
C C 0.0181 0.0091 'International Tables Vol C Tables 4.2.6.8 and 6.1.1.4'
H H 0.0000 0.0000 'International Tables Vol C Tables 4.2.6.8 and 6.1.1.4'
Hf Hf -6.1794 4.9776 'International Tables Vol C Tables 4.2.6.8 and 6.1.1.4'
Ni Ni -3.0029 0.5091 'International Tables Vol C Tables 4.2.6.8 and 6.1.1.4'
O O 0.0492 0.0322 'International Tables Vol C Tables 4.2.6.8 and 6.1.1.4'

loop_
_geom_angle_atom_site_label_1
_geom_angle_atom_site_label_2
_geom_angle_atom_site_label_3
_geom_angle
_geom_angle_site_symmetry_1
_geom_angle_site_symmetry_3
_geom_angle_publ_flag
Hf2 Hf1 Hf2 90.65(7) 4_665 16_556 ?
Hf2 Hf1 Hf2 60.52(6) 13_666 4_665 ?
Hf2 Hf1 Hf2 60.52(6) . 16_556 ?
Hf2 Hf1 Hf2 90.65(7) . 13_666 ?
Hf2 Hf1 Hf2 60.23(7) 13_666 16_556 ?
Hf2 Hf1 Hf2 60.23(7) . 4_665 ?
O1 Hf1 Hf2 111.0(5) 19_665 13_666 ?
O1 Hf1 Hf2 165.8(5) . 13_666 ?
O1 Hf1 Hf2 75.1(5) 16_556 16_556 ?
O1 Hf1 Hf2 110.8(4) 16_556 13_666 ?
O1 Hf1 Hf2 110.8(4) 10_666 16_556 ?
O1 Hf1 Hf2 165.8(5) 10_666 . ?
O1 Hf1 Hf2 111.0(5) 16_556 . ?
O1 Hf1 Hf2 110.8(4) . 4_665 ?
O1 Hf1 Hf2 111.0(5) . 16_556 ?
O1 Hf1 Hf2 110.8(4) 19_665 . ?
O1 Hf1 Hf2 165.8(5) 19_665 16_556 ?
O1 Hf1 Hf2 75.1(5) 19_665 4_665 ?
O1 Hf1 Hf2 75.1(5) . . ?
O1 Hf1 Hf2 165.8(5) 16_556 4_665 ?
O1 Hf1 Hf2 111.0(5) 10_666 4_665 ?
O1 Hf1 Hf2 75.1(5) 10_666 13_666 ?
O1 Hf1 O1 75.2(8) 10_666 19_665 ?
O1 Hf1 O1 75.0(10) . 19_665 ?
O1 Hf1 O1 119.1(9) . 10_666 ?
O1 Hf1 O1 75.0(9) 10_666 16_556 ?
O1 Hf1 O1 119.1(9) 19_665 16_556 ?
O1 Hf1 O1 75.2(8) . 16_556 ?
O1 Hf1 O3 141.7(4) 10_666 . ?
O1 Hf1 O3 75.6(6) . . ?
O1 Hf1 O3 141.7(4) . 19_665 ?
O1 Hf1 O3 141.7(4) 19_665 . ?
O1 Hf1 O3 75.6(6) 16_556 . ?
O1 Hf1 O3 75.6(6) 10_666 19_665 ?
O1 Hf1 O3 75.6(6) 19_665 19_665 ?
O1 Hf1 O3 141.7(4) 16_556 19_665 ?
O3 Hf1 Hf2 93.1(5) . 13_666 ?
O3 Hf1 Hf2 93.1(5) 19_665 . ?
O3 Hf1 Hf2 37.1(3) 19_665 13_666 ?
O3 Hf1 Hf2 37.1(3) . . ?
O3 Hf1 Hf2 93.1(5) . 4_665 ?
O3 Hf1 Hf2 37.1(3) . 16_556 ?
O3 Hf1 Hf2 93.1(5) 19_665 16_556 ?
O3 Hf1 Hf2 37.1(3) 19_665 4_665 ?
O3 Hf1 O3 116.1(11) . 19_665 ?
O6 Hf1 Hf2 35.3(3) 4_665 4_665 ?
O6 Hf1 Hf2 90.5(5) 4_665 13_666 ?
O6 Hf1 Hf2 90.5(5) 13_666 . ?
O6 Hf1 Hf2 90.5(5) 4_665 16_556 ?
O6 Hf1 Hf2 90.5(5) 13_666 4_665 ?
O6 Hf1 Hf2 35.3(3) 13_666 13_666 ?
O6 Hf1 Hf2 35.3(3) 4_665 . ?
O6 Hf1 Hf2 35.3(3) 13_666 16_556 ?
O6 Hf1 O1 78.0(6) 4_665 19_665 ?
O6 Hf1 O1 142.2(5) 13_666 . ?
O6 Hf1 O1 78.0(6) 13_666 16_556 ?
O6 Hf1 O1 78.0(6) 13_666 10_666 ?
O6 Hf1 O1 142.2(5) 4_665 16_556 ?
O6 Hf1 O1 142.2(5) 13_666 19_665 ?
O6 Hf1 O1 78.0(6) 4_665 . ?
O6 Hf1 O1 142.2(5) 4_665 10_666 ?
O6 Hf1 O3 72.3(4) 13_666 . ?
O6 Hf1 O3 72.3(4) 13_666 19_665 ?
O6 Hf1 O3 72.3(4) 4_665 . ?
O6 Hf1 O3 72.3(4) 4_665 19_665 ?
O6 Hf1 O6 109.9(12) 4_665 13_666 ?
Hf1 Hf2 Hf1 89.34(7) 13_666 . ?
Hf1 Hf2 Hf2 59.88(4) 13_666 4_665 ?
Hf1 Hf2 Hf2 59.88(4) . 4_665 ?
Hf1 Hf2 Hf2 59.74(3) . 16_556 ?
Hf1 Hf2 Hf2 59.74(3) 13_666 16_556 ?
Hf2 Hf2 Hf2 90.0 4_665 16_556 ?
O2 Hf2 Hf1 161.1(5) . 13_666 ?
O2 Hf2 Hf1 71.8(5) . . ?
O2 Hf2 Hf1 161.1(5) 22 . ?
O2 Hf2 Hf1 71.8(5) 22 13_666 ?
O2 Hf2 Hf2 108.2(6) 22 4_665 ?
O2 Hf2 Hf2 108.5(4) . 16_556 ?
O2 Hf2 Hf2 108.2(6) . 4_665 ?
O2 Hf2 Hf2 108.5(4) 22 16_556 ?
O2 Hf2 O2 127.1(10) 22 . ?
O3 Hf2 Hf1 40.8(6) . . ?
O3 Hf2 Hf1 92.3(5) 7_556 . ?
O3 Hf2 Hf1 92.3(5) . 13_666 ?
O3 Hf2 Hf1 40.8(6) 7_556 13_666 ?
O3 Hf2 Hf2 96.1(7) . 4_665 ?
O3 Hf2 Hf2 96.1(7) 7_556 4_665 ?
O3 Hf2 Hf2 35.2(5) . 16_556 ?
O3 Hf2 Hf2 35.2(5) 7_556 16_556 ?
O3 Hf2 O2 137.2(7) . 22 ?
O3 Hf2 O2 73.7(6) 7_556 22 ?
O3 Hf2 O2 137.2(7) 7_556 . ?
O3 Hf2 O2 73.7(6) . . ?
O3 Hf2 O3 69.0(9) . 7_556 ?
O3 Hf2 O4 80.7(8) . . ?
O3 Hf2 O4 80.7(8) 7_556 . ?
O3 Hf2 O5 145.4(5) . . ?
O3 Hf2 O5 145.4(5) 7_556 . ?
O4 Hf2 Hf1 117.8(3) . 13_666 ?
O4 Hf2 Hf1 117.8(3) . . ?
O4 Hf2 Hf2 86.0(5) . 16_556 ?
O4 Hf2 Hf2 176.0(5) . 4_665 ?
O4 Hf2 O2 73.1(6) . . ?
O4 Hf2 O2 73.1(6) . 22 ?
O5 Hf2 Hf1 117.8(5) . . ?
O5 Hf2 Hf1 117.8(5) . 13_666 ?
O5 Hf2 Hf2 175.8(8) . 16_556 ?
O5 Hf2 Hf2 85.8(8) . 4_665 ?
O5 Hf2 O2 72.9(5) . . ?
O5 Hf2 O2 72.9(5) . 22 ?
O5 Hf2 O4 98.1(9) . . ?
O6 Hf2 Hf1 35.5(5) . 13_666 ?
O6 Hf2 Hf1 35.5(5) 4_665 . ?
O6 Hf2 Hf1 89.4(5) . . ?
O6 Hf2 Hf1 89.4(5) 4_665 13_666 ?
O6 Hf2 Hf2 89.9(5) 4_665 16_556 ?
O6 Hf2 Hf2 34.9(5) 4_665 4_665 ?
O6 Hf2 Hf2 34.9(5) . 4_665 ?
O6 Hf2 Hf2 89.9(5) . 16_556 ?
O6 Hf2 O2 75.2(8) . 22 ?
O6 Hf2 O2 75.2(8) 4_665 . ?
O6 Hf2 O2 140.3(8) 4_665 22 ?
O6 Hf2 O2 140.3(8) . . ?
O6 Hf2 O3 76.2(8) 4_665 . ?
O6 Hf2 O3 76.2(8) . 7_556 ?
O6 Hf2 O3 114.2(8) 4_665 7_556 ?
O6 Hf2 O3 114.2(8) . . ?
O6 Hf2 O4 144.9(5) 4_665 . ?
O6 Hf2 O4 144.9(5) . . ?
O6 Hf2 O5 86.7(8) 4_665 . ?
O6 Hf2 O5 86.7(8) . . ?
O6 Hf2 O6 69.8(10) . 4_665 ?
O3 Ni1 C1 79.7(17) . . ?
O3 Ni1 C1 79.7(17) . 16_556 ?
C1 Ni1 C1 107(3) 16_556 . ?
C1 O1 Hf1 132.6(18) . . ?
C1 O2 Hf2 128.9(16) . . ?
Hf2 O3 Hf1 102.1(8) . . ?
Hf2 O3 Hf1 102.1(8) 16_556 . ?
Hf2 O3 Hf2 109.6(9) 16_556 . ?
Ni1 O3 Hf1 107.1(19) . . ?
Ni1 O3 Hf2 116.8(10) . . ?
Ni1 O3 Hf2 116.8(10) . 16_556 ?
Hf2 O6 Hf1 109.3(6) 4_665 13_666 ?
Hf2 O6 Hf1 109.3(6) . 13_666 ?
Hf2 O6 Hf2 110.2(10) . 4_665 ?
Ni2 O6 Hf1 110.7(13) . 13_666 ?
Ni2 O6 Hf2 108.7(7) . 4_665 ?
Ni2 O6 Hf2 108.7(7) . . ?
O1 C1 Ni1 90(2) . . ?
O1 C1 O2 129(3) . . ?
O1 C1 C2 117(3) . . ?
O2 C1 Ni1 84.7(19) . . ?
O2 C1 C2 108(2) . . ?
C2 C1 Ni1 123(2) . . ?
C3 C2 C1 120(3) . . ?
C3 C2 C7 116(3) . . ?
C7 C2 C1 123(3) . . ?
C2 C3 C4 122(4) . . ?
C5 C4 C3 120(4) . . ?
C4 C5 C6 121(3) . . ?
C4 C5 C8 119(3) . . ?
C6 C5 C8 120(3) . . ?
C7 C6 C5 119(3) . . ?
C6 C7 C2 121(3) . . ?
C9 C8 C5 117(3) . . ?
C9 C8 C10 119(3) . . ?
C10 C8 C5 124(3) . . ?
C8 C9 C8 124(4) 20_655 . ?
C11 C10 C8 118(3) . . ?
C12 C10 C8 122(3) . . ?
C12 C10 C11 120(3) . . ?
C10 C11 C10 122(4) . 20_655 ?
C11 C11 C10 119(2) 16_557 . ?
C11 C11 C10 118.5(19) 16_557 20_655 ?
C10 C12 C12 120.9(15) . 16_557 ?
Hf3 Hf3 Hf3 120.00(2) 15_656 14_566 ?
Hf3 Hf3 Hf4 91.9(10) 15_656 5_565 ?
Hf3 Hf3 Hf4 91.9(10) 15_656 14_566 ?
Hf3 Hf3 Hf4 40.7(8) 15_656 2_765 ?
Hf3 Hf3 Hf4 40.7(8) 14_566 5_565 ?
Hf3 Hf3 Hf4 40.7(8) 15_656 17_766 ?
Hf3 Hf3 Hf4 40.7(8) 14_566 14_566 ?
Hf3 Hf3 Hf4 91.9(10) 14_566 17_766 ?
Hf3 Hf3 Hf4 91.9(10) 14_566 2_765 ?
Hf4 Hf3 Hf3 92.8(16) . 15_656 ?
Hf4 Hf3 Hf3 56.2(6) . 14_566 ?
Hf4 Hf3 Hf3 92.8(16) 16_556 15_656 ?
Hf4 Hf3 Hf3 92.8(16) 6_655 14_566 ?
Hf4 Hf3 Hf3 56.2(7) 15_656 15_656 ?
Hf4 Hf3 Hf3 92.8(16) 15_656 14_566 ?
Hf4 Hf3 Hf3 56.2(6) 16_556 14_566 ?
Hf4 Hf3 Hf3 56.2(7) 6_655 15_656 ?
Hf4 Hf3 Hf4 62.0(14) 2_765 17_766 ?
Hf4 Hf3 Hf4 21.1(11) 6_655 2_765 ?
Hf4 Hf3 Hf4 21.1(11) 16_556 14_566 ?
Hf4 Hf3 Hf4 52(2) 6_655 5_565 ?
Hf4 Hf3 Hf4 101(3) 6_655 14_566 ?
Hf4 Hf3 Hf4 83.1(19) 16_556 5_565 ?
Hf4 Hf3 Hf4 54(2) 17_766 14_566 ?
Hf4 Hf3 Hf4 119(4) 15_656 . ?
Hf4 Hf3 Hf4 83.1(19) 15_656 2_765 ?
Hf4 Hf3 Hf4 54(2) 2_765 5_565 ?
Hf4 Hf3 Hf4 101(3) 15_656 5_565 ?
Hf4 Hf3 Hf4 52(2) . 2_765 ?
Hf4 Hf3 Hf4 21.1(11) . 5_565 ?
Hf4 Hf3 Hf4 119(4) 6_655 16_556 ?
Hf4 Hf3 Hf4 104(3) 16_556 . ?
Hf4 Hf3 Hf4 86.9(19) 2_765 14_566 ?
Hf4 Hf3 Hf4 86.9(19) 17_766 5_565 ?
Hf4 Hf3 Hf4 83.1(19) 6_655 17_766 ?
Hf4 Hf3 Hf4 52(2) 15_656 14_566 ?
Hf4 Hf3 Hf4 21.1(11) 15_656 17_766 ?
Hf4 Hf3 Hf4 83.1(19) . 14_566 ?
Hf4 Hf3 Hf4 101(3) . 17_766 ?
Hf4 Hf3 Hf4 101(3) 16_556 2_765 ?
Hf4 Hf3 Hf4 41(2) 15_656 16_556 ?
Hf4 Hf3 Hf4 41(2) 6_655 . ?
Hf4 Hf3 Hf4 62.0(14) 5_565 14_566 ?
Hf4 Hf3 Hf4 104(3) 6_655 15_656 ?
Hf4 Hf3 Hf4 52(2) 16_556 17_766 ?
Hf3 Hf4 Hf3 67.5(13) 14_566 . ?
Hf3 Hf4 Hf3 93(2) 15_656 3_675 ?
Hf3 Hf4 Hf3 97(2) . 3_675 ?
Hf3 Hf4 Hf3 97(2) 14_566 15_656 ?
Hf3 Hf4 Hf3 46.4(11) 14_566 3_675 ?
Hf3 Hf4 Hf3 46.5(11) . 15_656 ?
Hf3 Hf4 Hf4 120(2) . 3_675 ?
Hf3 Hf4 Hf4 87.2(16) 14_566 3_675 ?
Hf3 Hf4 Hf4 59.0(7) 3_675 16_556 ?
Hf3 Hf4 Hf4 120(2) 14_566 2_765 ?
Hf3 Hf4 Hf4 38.0(14) 14_566 16_556 ?
Hf3 Hf4 Hf4 87.2(16) . 2_765 ?
Hf3 Hf4 Hf4 38.0(14) . 16_556 ?
Hf3 Hf4 Hf4 105(2) 14_566 4_775 ?
Hf3 Hf4 Hf4 105(2) . 4_775 ?
Hf3 Hf4 Hf4 59.0(7) 15_656 16_556 ?
Hf4 Hf4 Hf3 69.5(10) 5_565 14_566 ?
Hf4 Hf4 Hf3 69.5(10) 6_655 . ?
Hf4 Hf4 Hf3 40.7(8) 3_675 3_675 ?
Hf4 Hf4 Hf3 88.1(10) 2_765 3_675 ?
Hf4 Hf4 Hf3 127.8(15) 5_565 . ?
Hf4 Hf4 Hf3 113.6(11) 6_655 3_675 ?
Hf4 Hf4 Hf3 62.8(10) 4_775 3_675 ?
Hf4 Hf4 Hf3 31.1(7) 5_565 3_675 ?
Hf4 Hf4 Hf3 127.8(15) 6_655 14_566 ?
Hf4 Hf4 Hf3 88.1(10) 3_675 15_656 ?
Hf4 Hf4 Hf3 31.1(7) 6_655 15_656 ?
Hf4 Hf4 Hf3 40.7(8) 2_765 15_656 ?
Hf4 Hf4 Hf3 62.8(10) 4_775 15_656 ?
Hf4 Hf4 Hf3 113.6(11) 5_565 15_656 ?
Hf4 Hf4 Hf4 29.999(5) 2_765 4_775 ?
Hf4 Hf4 Hf4 60.00(3) 5_565 4_775 ?
Hf4 Hf4 Hf4 89.999(7) 4_775 16_556 ?
Hf4 Hf4 Hf4 90.00(4) 5_565 2_765 ?
Hf4 Hf4 Hf4 89.999(4) 3_675 16_556 ?
Hf4 Hf4 Hf4 29.999(18) 5_565 3_675 ?
Hf4 Hf4 Hf4 29.999(11) 3_675 4_775 ?
Hf4 Hf4 Hf4 120.00(4) 6_655 5_565 ?
Hf4 Hf4 Hf4 90.00(3) 6_655 3_675 ?
Hf4 Hf4 Hf4 59.999(16) 3_675 2_765 ?
Hf4 Hf4 Hf4 89.999(6) 2_765 16_556 ?
Hf4 Hf4 Hf4 60.00(2) 6_655 4_775 ?
Hf4 Hf4 Hf4 29.999(13) 6_655 2_765 ?
Hf4 Hf4 Hf4 89.999(7) 6_655 16_556 ?
Hf4 Hf4 Hf4 89.999(4) 5_565 16_556 ?

loop_
_geom_bond_atom_site_label_1
_geom_bond_atom_site_label_2
_geom_bond_distance
_geom_bond_site_symmetry_2
_geom_bond_publ_flag
Hf1 Hf2 3.489(2) . ?
Hf1 Hf2 3.489(2) 16_556 ?
Hf1 Hf2 3.489(2) 4_665 ?
Hf1 Hf2 3.489(2) 13_666 ?
Hf1 O1 2.187(17) 19_665 ?
Hf1 O1 2.187(17) 10_666 ?
Hf1 O1 2.187(17) 16_556 ?
Hf1 O1 2.187(17) . ?
Hf1 O3 2.33(2) . ?
Hf1 O3 2.33(2) 19_665 ?
Hf1 O6 2.14(2) 4_665 ?
Hf1 O6 2.14(2) 13_666 ?
Hf2 Hf1 3.489(2) 13_666 ?
Hf2 Hf2 3.517(3) 16_556 ?
Hf2 Hf2 3.502(4) 4_665 ?
Hf2 O2 2.282(19) . ?
Hf2 O2 2.282(18) 22 ?
Hf2 O3 2.152(12) . ?
Hf2 O3 2.152(12) 7_556 ?
Hf2 O4 2.22(3) . ?
Hf2 O5 2.18(2) . ?
Hf2 O6 2.135(13) 4_665 ?
Hf2 O6 2.135(14) . ?
Ni1 O3 1.92(6) . ?
Ni1 C1 2.48(4) . ?
Ni1 C1 2.48(4) 16_556 ?
Ni2 O6 2.13(3) . ?
O1 C1 1.12(3) . ?
O2 C1 1.33(3) . ?
O3 Hf2 2.152(12) 16_556 ?
O6 Hf1 2.14(2) 13_666 ?
O6 Hf2 2.135(14) 4_665 ?
C1 C2 1.55(4) . ?
C2 C3 1.37(5) . ?
C2 C7 1.48(5) . ?
C3 C4 1.39(5) . ?
C4 C5 1.35(5) . ?
C5 C6 1.40(5) . ?
C5 C8 1.51(5) . ?
C6 C7 1.34(4) . ?
C8 C9 1.41(4) . ?
C8 C10 1.46(4) . ?
C9 C8 1.41(4) 20_655 ?
C10 C11 1.44(4) . ?
C10 C12 1.36(4) . ?
C11 C10 1.44(4) 20_655 ?
C11 C11 1.39(9) 16_557 ?
C12 C12 1.374(19) 16_557 ?
Hf3 Hf3 2.47(7) 14_566 ?
Hf3 Hf3 2.47(7) 15_656 ?
Hf3 Hf4 2.23(4) . ?
Hf3 Hf4 3.41(6) 17_766 ?
Hf3 Hf4 2.23(4) 15_656 ?
Hf3 Hf4 3.41(6) 14_566 ?
Hf3 Hf4 3.41(6) 5_565 ?
Hf3 Hf4 2.23(4) 6_655 ?
Hf3 Hf4 3.41(6) 2_765 ?
Hf3 Hf4 2.23(4) 16_556 ?
Hf4 Hf3 2.23(4) 14_566 ?
Hf4 Hf3 3.41(6) 15_656 ?
Hf4 Hf3 3.41(6) 3_675 ?
Hf4 Hf4 1.56(6) 5_565 ?
Hf4 Hf4 3.11(12) 4_775 ?
Hf4 Hf4 1.56(6) 6_655 ?
Hf4 Hf4 3.51(6) 16_556 ?
Hf4 Hf4 2.69(10) 3_675 ?
Hf4 Hf4 2.69(10) 2_765 ?
